data_2312313
loop_
_publ_author_name
'Sangavi, Marimuthu'
'Kumaraguru, Narayanasamy'
'McMillen, Colin D.'
'Butcher, Ray J.'

_publ_section_title
;
 Supramolecular interactions in some organic hydrated
 2,4,6-triaminopyrimidinium carboxylate and sulfate salts.
;
_journal_coeditor_code DG3044
_journal_issue 10
_journal_name_full 'Acta crystallographica. Section C, Structural chemistry'
_journal_paper_doi 10.1107/S205322962300829X
_journal_volume 79
_journal_year 2023
_chemical_formula_iupac 'C4 H8 N5 +, C7 H3 N2 O6 -, 2H2 O'
_chemical_formula_moiety 'C4 H8 N5 +, C7 H3 N2 O6 -, 2(H2 O)'
_chemical_formula_sum 'C11 H15 N7 O8'
_chemical_formula_weight 373.30
_chemical_name_systematic
;
2,4,6-Triaminopyrimidinium 3,5-dinitrobenzoate dihydrate
;
_space_group_crystal_system triclinic
_space_group_IT_number 2
_space_group_name_Hall '-P 1'
_space_group_name_H-M_alt 'P -1'
_atom_sites_solution_hydrogens mixed
_atom_sites_solution_primary dual
_atom_sites_solution_secondary difmap
_audit_creation_method SHELXL-2018/3
_cell_angle_alpha 83.491(2)
_cell_angle_beta 87.651(2)
_cell_angle_gamma 80.623(2)
_cell_formula_units_Z 2
_cell_length_a 6.9770(2)
_cell_length_b 10.5805(3)
_cell_length_c 11.2170(2)
_cell_measurement_reflns_used 5083
_cell_measurement_temperature 100(2)
_cell_measurement_theta_max 77.6330
_cell_measurement_theta_min 3.9470
_cell_volume 811.50(4)
_computing_cell_refinement
;
CrysAlis PRO (Rigaku OD, 2022)
;
_computing_data_collection
;
CrysAlis PRO (Rigaku OD, 2022)
;
_computing_data_reduction
;
CrysAlis PRO (Rigaku OD, 2022)
;
_computing_molecular_graphics
;
PLATON (Spek, 2020), Mercury (Macrae <i>et al.</i>, 2020) and
POVRay (Cason,
2004)
;
_computing_publication_material
;
PLATON (Spek, 2020) and publCIF (Westrip, 2010)
;
_computing_structure_refinement
;
SHELXL2018 (Sheldrick, 2015<i>b</i>)
;
_computing_structure_solution
;
SHELXT (Sheldrick, 2015<i>a</i>)
;
_diffrn_ambient_temperature 100(2)
_diffrn_detector_area_resol_mean 10.0000
_diffrn_measured_fraction_theta_full 0.995
_diffrn_measured_fraction_theta_max 0.934
_diffrn_measurement_device_type 'Rigaku XtaLAB Synergy Dualflex diffractometer with a HyPix detector'
_diffrn_measurement_method '\w scans'
_diffrn_radiation_type CuK\a
_diffrn_radiation_wavelength 1.54184
_diffrn_reflns_av_R_equivalents 0.0202
_diffrn_reflns_av_unetI/netI 0.0246
_diffrn_reflns_limit_h_max 7
_diffrn_reflns_limit_h_min -8
_diffrn_reflns_limit_k_max 12
_diffrn_reflns_limit_k_min -13
_diffrn_reflns_limit_l_max 14
_diffrn_reflns_limit_l_min -13
_diffrn_reflns_number 8189
_diffrn_reflns_theta_full 67.684
_diffrn_reflns_theta_max 78.655
_diffrn_reflns_theta_min 3.968
_diffrn_source 'micro-focus sealed X-ray tube'
_exptl_absorpt_coefficient_mu 1.144
_exptl_absorpt_correction_T_max 1.00000
_exptl_absorpt_correction_T_min 0.86590
_exptl_absorpt_correction_type multi-scan
_exptl_absorpt_process_details
;
(CrysAlis PRO; Rigaku OD, 2022)
;
_exptl_crystal_colour 'pale yellow'
_exptl_crystal_density_diffrn 1.528
_exptl_crystal_description chunk
_exptl_crystal_F_000 388
_exptl_crystal_size_max 0.29
_exptl_crystal_size_mid 0.21
_exptl_crystal_size_min 0.12
_refine_diff_density_max 0.236
_refine_diff_density_min -0.233
_refine_ls_extinction_coef 0.0030(14)
_refine_ls_extinction_expression Fc^*^=kFc[1+0.001xFc^2^\l^3^/sin(2\q)]^-1/4^
_refine_ls_extinction_method
;
SHELXL2018 (Sheldrick, 2015<i>b</i>)
;
_refine_ls_goodness_of_fit_ref 1.089
_refine_ls_hydrogen_treatment mixed
_refine_ls_matrix_type full
_refine_ls_number_parameters 276
_refine_ls_number_reflns 3264
_refine_ls_number_restraints 6
_refine_ls_restrained_S_all 1.089
_refine_ls_R_factor_all 0.0454
_refine_ls_R_factor_gt 0.0397
_refine_ls_shift/su_max 0.001
_refine_ls_shift/su_mean 0.000
_refine_ls_structure_factor_coef Fsqd
_refine_ls_weighting_details 'w=1/[\s^2^(Fo^2^)+(0.0630P)^2^+0.0891P] where P=(Fo^2^+2Fc^2^)/3'
_refine_ls_weighting_scheme calc
_refine_ls_wR_factor_gt 0.1156
_refine_ls_wR_factor_ref 0.1213
_reflns_number_gt 2747
_reflns_number_total 3264
_reflns_threshold_expression 'I > 2\s(I)'
_cod_data_source_file dg3044sup1.cif
_cod_data_source_block IV
_cod_database_code 2312313
_shelx_space_group_comment
;
The symmetry employed for this shelxl refinement is uniquely defined
by the following loop, which should always be used as a source of
symmetry information in preference to the above space-group names.
They are only intended as comments.
;

loop_
_space_group_symop_operation_xyz
'x, y, z'
'-x, -y, -z'

loop_
_atom_site_type_symbol
_atom_site_label
_atom_site_fract_x
_atom_site_fract_y
_atom_site_fract_z
_atom_site_U_iso_or_equiv
_atom_site_adp_type
_atom_site_calc_flag
_atom_site_occupancy
_atom_site_disorder_assembly
_atom_site_disorder_group
O O1 0.42580(14) 0.28912(12) 0.67200(9) 0.0602(3) Uani d 1 . .
O O2 0.73679(15) 0.23081(15) 0.63183(11) 0.0819(4) Uani d 1 . .
O O3 0.97403(19) 0.28117(18) 0.21730(15) 0.1011(5) Uani d 1 . .
O O4 0.7890(2) 0.37951(17) 0.07750(12) 0.0951(5) Uani d 1 . .
O O5 0.1315(2) 0.56467(19) 0.17510(13) 0.1061(6) Uani d 1 . .
O O6 0.01239(16) 0.52545(14) 0.35069(12) 0.0815(4) Uani d 1 . .
N N1 0.8189(2) 0.33985(15) 0.18135(14) 0.0681(4) Uani d 1 . .
N N2 0.14539(18) 0.51684(14) 0.27830(12) 0.0614(3) Uani d 1 . .
C C1 0.53808(17) 0.32933(12) 0.47140(11) 0.0421(3) Uani d 1 . .
C C2 0.68942(18) 0.31182(13) 0.38792(13) 0.0484(3) Uani d 1 . .
H H2A 0.813288 0.266509 0.411664 0.058 Uiso calc 1 . .
C C3 0.65780(19) 0.36108(14) 0.26983(12) 0.0485(3) Uani d 1 . .
C C4 0.4824(2) 0.42859(14) 0.23032(12) 0.0499(3) Uani d 1 . .
H H4A 0.463933 0.462671 0.148800 0.060 Uiso calc 1 . .
C C5 0.33492(18) 0.44403(13) 0.31563(12) 0.0450(3) Uani d 1 . .
C C6 0.35780(17) 0.39613(12) 0.43486(11) 0.0425(3) Uani d 1 . .
H H6A 0.252391 0.408565 0.490885 0.051 Uiso calc 1 . .
C C7 0.56866(18) 0.27902(14) 0.60226(12) 0.0493(3) Uani d 1 . .
O O1W 1.12659(16) 0.16481(12) 0.60920(11) 0.0668(3) Uani d 1 . .
H H1W1 1.016(2) 0.205(2) 0.608(2) 0.100 Uiso d 1 . .
H H1W2 1.196(3) 0.219(2) 0.629(2) 0.100 Uiso d 1 . .
N N3 0.55128(15) 0.18930(11) 0.90663(11) 0.0477(3) Uani d 1 . .
H H3 0.545(2) 0.2141(18) 0.8301(18) 0.063(5) Uiso d 1 . .
N N4 0.74481(14) 0.06969(11) 1.06097(9) 0.0449(3) Uani d 1 . .
N N5 0.86469(19) 0.09683(14) 0.86757(12) 0.0601(4) Uani d 1 . .
H H51 0.845(3) 0.1305(19) 0.793(2) 0.069(5) Uiso d 1 . .
H H52 0.976(3) 0.0521(18) 0.8885(16) 0.060(4) Uiso d 1 . .
N N6 0.6154(2) 0.04537(14) 1.25123(11) 0.0587(3) Uani d 1 . .
H H61 0.506(3) 0.0535(18) 1.3000(18) 0.068(5) Uiso d 1 . .
H H62 0.726(3) -0.006(2) 1.2701(18) 0.072(5) Uiso d 1 . .
N N7 0.2350(2) 0.28554(15) 0.93328(16) 0.0684(4) Uani d 1 . .
H H71 0.238(3) 0.306(2) 0.860(2) 0.071(6) Uiso d 1 . .
H H72 0.130(4) 0.305(2) 0.977(2) 0.090(7) Uiso d 1 . .
C C8 0.72079(18) 0.11756(13) 0.94736(11) 0.0443(3) Uani d 1 . .
C C9 0.58988(18) 0.09333(12) 1.13700(11) 0.0445(3) Uani d 1 . .
C C10 0.41238(19) 0.16638(13) 1.10030(12) 0.0488(3) Uani d 1 . .
H H10A 0.307135 0.182244 1.155910 0.059 Uiso calc 1 . .
C C11 0.39469(18) 0.21426(13) 0.98216(12) 0.0471(3) Uani d 1 . .
O O2W 1.2693(3) 0.0522(2) 0.40196(19) 0.1230(7) Uani d 1 . .
H H2W1 1.231(6) 0.086(4) 0.464(3) 0.184 Uiso d 1 . .
H H2W2 1.230(6) -0.016(3) 0.412(4) 0.184 Uiso d 1 . .

loop_
_atom_site_aniso_label
_atom_site_aniso_U_11
_atom_site_aniso_U_22
_atom_site_aniso_U_33
_atom_site_aniso_U_12
_atom_site_aniso_U_13
_atom_site_aniso_U_23
O1 0.0497(5) 0.0847(7) 0.0411(5) -0.0033(5) 0.0006(4) 0.0040(5)
O2 0.0409(5) 0.1272(11) 0.0648(7) 0.0001(6) -0.0123(5) 0.0293(7)
O3 0.0549(7) 0.1334(13) 0.1056(11) 0.0125(8) 0.0305(7) -0.0231(10)
O4 0.1062(11) 0.1153(11) 0.0594(8) -0.0163(9) 0.0380(7) -0.0059(7)
O5 0.0804(9) 0.1486(14) 0.0673(8) 0.0197(9) -0.0199(7) 0.0345(9)
O6 0.0442(6) 0.1061(10) 0.0815(8) 0.0181(6) -0.0001(5) 0.0008(7)
N1 0.0637(8) 0.0743(9) 0.0672(9) -0.0136(7) 0.0268(7) -0.0178(7)
N2 0.0494(7) 0.0721(8) 0.0558(7) 0.0045(6) -0.0105(5) 0.0063(6)
C1 0.0358(6) 0.0470(6) 0.0418(6) -0.0038(5) -0.0016(5) -0.0020(5)
C2 0.0347(6) 0.0523(7) 0.0557(8) -0.0007(5) 0.0010(5) -0.0053(6)
C3 0.0436(7) 0.0537(7) 0.0480(7) -0.0069(5) 0.0112(5) -0.0098(5)
C4 0.0556(7) 0.0555(7) 0.0383(6) -0.0098(6) 0.0012(5) -0.0025(5)
C5 0.0392(6) 0.0492(7) 0.0438(6) -0.0012(5) -0.0034(5) -0.0010(5)
C6 0.0352(6) 0.0489(6) 0.0411(6) -0.0020(5) 0.0019(4) -0.0032(5)
C7 0.0410(6) 0.0578(7) 0.0466(7) -0.0057(5) -0.0063(5) 0.0041(6)
O1W 0.0468(6) 0.0761(8) 0.0730(7) -0.0003(5) -0.0002(5) -0.0032(6)
N3 0.0427(6) 0.0550(6) 0.0409(6) 0.0008(5) -0.0053(4) 0.0026(5)
N4 0.0372(5) 0.0529(6) 0.0403(5) 0.0022(4) -0.0021(4) -0.0005(4)
N5 0.0448(6) 0.0827(9) 0.0436(6) 0.0056(6) 0.0041(5) 0.0082(6)
N6 0.0553(7) 0.0716(8) 0.0409(6) 0.0089(6) 0.0022(5) 0.0004(5)
N7 0.0479(7) 0.0807(10) 0.0669(9) 0.0159(6) -0.0110(6) 0.0001(7)
C8 0.0391(6) 0.0493(7) 0.0421(6) -0.0025(5) -0.0019(5) -0.0007(5)
C9 0.0439(6) 0.0466(6) 0.0413(6) -0.0017(5) -0.0008(5) -0.0061(5)
C10 0.0404(6) 0.0543(7) 0.0487(7) 0.0021(5) 0.0025(5) -0.0078(6)
C11 0.0383(6) 0.0477(7) 0.0529(7) 0.0016(5) -0.0058(5) -0.0064(5)
O2W 0.1354(15) 0.1219(15) 0.1135(14) -0.0252(12) 0.0612(12) -0.0376(12)

loop_
_atom_type_symbol
_atom_type_description
_atom_type_scat_dispersion_real
_atom_type_scat_dispersion_imag
_atom_type_scat_source
C C 0.0181 0.0091 'International Tables Vol C Tables 4.2.6.8 and 6.1.1.4'
H H 0.0000 0.0000 'International Tables Vol C Tables 4.2.6.8 and 6.1.1.4'
N N 0.0311 0.0180 'International Tables Vol C Tables 4.2.6.8 and 6.1.1.4'
O O 0.0492 0.0322 'International Tables Vol C Tables 4.2.6.8 and 6.1.1.4'

loop_
_geom_angle_atom_site_label_1
_geom_angle_atom_site_label_2
_geom_angle_atom_site_label_3
_geom_angle_site_symmetry_1
_geom_angle_site_symmetry_3
_geom_angle
_geom_angle_publ_flag
O4 N1 O3 . . 123.68(14) ?
O4 N1 C3 . . 118.51(15) ?
O3 N1 C3 . . 117.79(15) ?
O6 N2 O5 . . 123.50(13) ?
O6 N2 C5 . . 119.01(12) ?
O5 N2 C5 . . 117.49(13) ?
C2 C1 C6 . . 119.57(12) ?
C2 C1 C7 . . 120.56(11) ?
C6 C1 C7 . . 119.86(11) ?
C3 C2 C1 . . 119.12(12) ?
C3 C2 H2A . . 120.4 ?
C1 C2 H2A . . 120.4 ?
C4 C3 C2 . . 123.10(12) ?
C4 C3 N1 . . 118.23(13) ?
C2 C3 N1 . . 118.66(13) ?
C3 C4 C5 . . 116.27(12) ?
C3 C4 H4A . . 121.9 ?
C5 C4 H4A . . 121.9 ?
C4 C5 C6 . . 123.14(12) ?
C4 C5 N2 . . 118.39(12) ?
C6 C5 N2 . . 118.45(11) ?
C5 C6 C1 . . 118.79(11) ?
C5 C6 H6A . . 120.6 ?
C1 C6 H6A . . 120.6 ?
O1 C7 O2 . . 124.74(13) ?
O1 C7 C1 . . 118.16(11) ?
O2 C7 C1 . . 117.10(12) ?
H1W1 O1W H1W2 . . 104.0(19) ?
C8 N3 C11 . . 121.01(11) y
C8 N3 H3 . . 117.2(12) ?
C11 N3 H3 . . 121.6(12) ?
C8 N4 C9 . . 116.85(10) y
C8 N5 H51 . . 118.3(12) ?
C8 N5 H52 . . 121.0(12) ?
H51 N5 H52 . . 120.8(18) ?
C9 N6 H61 . . 115.9(12) ?
C9 N6 H62 . . 118.1(13) ?
H61 N6 H62 . . 124.6(19) ?
C11 N7 H71 . . 117.4(14) ?
C11 N7 H72 . . 120.9(16) ?
H71 N7 H72 . . 122(2) ?
N4 C8 N5 . . 120.26(12) ?
N4 C8 N3 . . 122.75(11) ?
N5 C8 N3 . . 116.99(12) ?
N6 C9 N4 . . 116.49(11) ?
N6 C9 C10 . . 120.58(12) ?
N4 C9 C10 . . 122.91(12) ?
C11 C10 C9 . . 118.13(12) ?
C11 C10 H10A . . 120.9 ?
C9 C10 H10A . . 120.9 ?
N7 C11 N3 . . 116.36(14) ?
N7 C11 C10 . . 125.29(14) ?
N3 C11 C10 . . 118.34(11) ?
H2W1 O2W H2W2 . . 103(3) ?

loop_
_geom_bond_atom_site_label_1
_geom_bond_atom_site_label_2
_geom_bond_site_symmetry_2
_geom_bond_distance
_geom_bond_publ_flag
O1 C7 . 1.2399(17) y
O2 C7 . 1.2428(16) y
O3 N1 . 1.217(2) ?
O4 N1 . 1.207(2) ?
O5 N2 . 1.2108(18) ?
O6 N2 . 1.2067(18) ?
N1 C3 . 1.4748(17) ?
N2 C5 . 1.4689(16) ?
C1 C2 . 1.3859(18) ?
C1 C6 . 1.3916(16) ?
C1 C7 . 1.5149(18) y
C2 C3 . 1.380(2) ?
C2 H2A . 0.9500 ?
C3 C4 . 1.375(2) ?
C4 C5 . 1.3790(19) ?
C4 H4A . 0.9500 ?
C5 C6 . 1.3814(18) ?
C6 H6A . 0.9500 ?
O1W H1W1 . 0.816(16) ?
O1W H1W2 . 0.857(15) ?
N3 C8 . 1.3626(16) ?
N3 C11 . 1.3646(17) ?
N3 H3 . 0.87(2) ?
N4 C8 . 1.3237(16) ?
N4 C9 . 1.3576(16) ?
N5 C8 . 1.3252(18) ?
N5 H51 . 0.88(2) ?
N5 H52 . 0.865(19) ?
N6 C9 . 1.3315(17) ?
N6 H61 . 0.92(2) ?
N6 H62 . 0.89(2) ?
N7 C11 . 1.3389(18) ?
N7 H71 . 0.82(2) ?
N7 H72 . 0.87(3) ?
C9 C10 . 1.3994(17) ?
C10 C11 . 1.3670(19) ?
C10 H10A . 0.9500 ?
O2W H2W1 . 0.839(18) ?
O2W H2W2 . 0.806(18) ?

loop_
_geom_hbond_atom_site_label_D
_geom_hbond_atom_site_label_H
_geom_hbond_atom_site_label_A
_geom_hbond_site_symmetry_A
_geom_hbond_distance_DH
_geom_hbond_distance_HA
_geom_hbond_distance_DA
_geom_hbond_angle_DHA
_geom_hbond_publ_flag
C6 H6A O6 2_566 0.95 2.58 3.5201(17) 170.9 yes
O1W H1W1 O2 . 0.816(16) 1.938(16) 2.7043(15) 156(2) yes
O1W H1W2 O1 1_655 0.857(15) 1.973(16) 2.7945(16) 160(2) yes
N3 H3 O1 . 0.87(2) 2.01(2) 2.8401(15) 158.5(16) yes
N3 H3 O2 . 0.87(2) 2.55(2) 3.3047(17) 145.4(15) yes
N5 H51 O2 . 0.88(2) 2.09(2) 2.9546(17) 166.6(18) yes
N5 H52 N4 2_757 0.865(19) 2.21(2) 3.0764(17) 177.4(16) yes
N6 H61 O2W 1_456 0.92(2) 1.97(2) 2.887(2) 173.9(17) yes
N6 H62 O1W 2_757 0.89(2) 2.18(2) 2.9619(17) 146.7(17) yes
N7 H71 O1 . 0.82(2) 2.45(2) 3.168(2) 146.5(18) yes
N7 H72 O4 1_456 0.87(3) 2.63(3) 3.498(2) 171(2) yes
C10 H10A O3 1_456 0.95 2.49 3.3724(17) 154.1 yes
O2W H2W1 O1W . 0.839(18) 1.967(19) 2.805(2) 177(4) yes
O2W H2W2 O2 2_756 0.806(18) 2.35(2) 3.068(3) 148(4) yes

loop_
_geom_torsion_atom_site_label_1
_geom_torsion_atom_site_label_2
_geom_torsion_atom_site_label_3
_geom_torsion_atom_site_label_4
_geom_torsion_site_symmetry_1
_geom_torsion_site_symmetry_2
_geom_torsion_site_symmetry_3
_geom_torsion_site_symmetry_4
_geom_torsion
_geom_torsion_publ_flag
C6 C1 C2 C3 . . . . -0.1(2) ?
C7 C1 C2 C3 . . . . -178.72(12) ?
C1 C2 C3 C4 . . . . 0.7(2) ?
C1 C2 C3 N1 . . . . -178.91(12) ?
O4 N1 C3 C4 . . . . -1.9(2) ?
O3 N1 C3 C4 . . . . 179.27(15) ?
O4 N1 C3 C2 . . . . 177.70(15) ?
O3 N1 C3 C2 . . . . -1.1(2) ?
C2 C3 C4 C5 . . . . -0.8(2) ?
N1 C3 C4 C5 . . . . 178.80(12) ?
C3 C4 C5 C6 . . . . 0.3(2) ?
C3 C4 C5 N2 . . . . 179.24(12) ?
O6 N2 C5 C4 . . . . 176.27(14) ?
O5 N2 C5 C4 . . . . -3.3(2) ?
O6 N2 C5 C6 . . . . -4.8(2) ?
O5 N2 C5 C6 . . . . 175.65(16) ?
C4 C5 C6 C1 . . . . 0.2(2) ?
N2 C5 C6 C1 . . . . -178.70(12) ?
C2 C1 C6 C5 . . . . -0.3(2) ?
C7 C1 C6 C5 . . . . 178.30(12) ?
C2 C1 C7 O1 . . . . -175.10(13) ?
C6 C1 C7 O1 . . . . 6.3(2) ?
C2 C1 C7 O2 . . . . 5.2(2) ?
C6 C1 C7 O2 . . . . -173.43(14) ?
C9 N4 C8 N5 . . . . -179.01(13) ?
C9 N4 C8 N3 . . . . 1.1(2) ?
C11 N3 C8 N4 . . . . -0.8(2) ?
C11 N3 C8 N5 . . . . 179.25(13) ?
C8 N4 C9 N6 . . . . -179.70(12) ?
C8 N4 C9 C10 . . . . -1.1(2) ?
N6 C9 C10 C11 . . . . 179.42(13) ?
N4 C9 C10 C11 . . . . 0.9(2) ?
C8 N3 C11 N7 . . . . -179.94(13) ?
C8 N3 C11 C10 . . . . 0.5(2) ?
C9 C10 C11 N7 . . . . 179.98(14) ?
C9 C10 C11 N3 . . . . -0.6(2) ?

_cod_database_fobs_code 2312313
